data_4077724
loop_
_publ_author_name
'Vicente, Jos\'e'
'Chicote, Mar\'ia-Teresa'
'Abrisqueta, Mar\'ia-Dolores'
'Jones, Peter G.'

_publ_section_title
;
 A Novel Type of Alkynylgold(I) Complex. Crystal and Molecular Structures
 of PPN[Au(Ar)(C&#x22EE;CH)] [Ar = C6F5, C6H2(NO2)3-2,4,6]
;
_journal_issue 13
_journal_name_full Organometallics
_journal_page_first 2629
_journal_paper_doi 10.1021/om9910322
_journal_volume 19
_journal_year 2000
_chemical_formula_sum 'C47 H37 Au F5 N O P2'
_chemical_formula_weight 985.68
_chemical_name_systematic
;
 ?
;
_space_group_IT_number 14
_symmetry_cell_setting monoclinic
_symmetry_space_group_name_Hall '-P 2ybc'
_symmetry_space_group_name_H-M 'P 1 21/c 1'
_atom_sites_solution_hydrogens geom
_atom_sites_solution_primary Patterson
_atom_sites_solution_secondary difmap
_audit_creation_method SHELXL
_cell_angle_alpha 90.00
_cell_angle_beta 92.738(8)
_cell_angle_gamma 90.00
_cell_formula_units_Z 4
_cell_length_a 9.9604(10)
_cell_length_b 15.3873(14)
_cell_length_c 26.862(3)
_cell_measurement_reflns_used 62
_cell_measurement_temperature 173(2)
_cell_measurement_theta_max 12.5
_cell_measurement_theta_min 3
_cell_volume 4112.3(7)
_computing_cell_refinement 'Siemens XSCANS'
_computing_data_collection 'Siemens XSCANS'
_computing_data_reduction 'Siemens XSCANS'
_computing_molecular_graphics 'Siemens XP'
_computing_publication_material SHELXL-93
_computing_structure_refinement 'SHELXL-93 (Sheldrick, 1993)'
_computing_structure_solution 'SHELXS-86 (Sheldrick, 1990)'
_diffrn_ambient_temperature 173(2)
_diffrn_measurement_device 'Siemens R3'
_diffrn_measurement_method \w-scans
_diffrn_radiation_monochromator graphite
_diffrn_radiation_source 'fine-focus sealed tube'
_diffrn_radiation_type MoK\a
_diffrn_radiation_wavelength 0.71073
_diffrn_reflns_av_R_equivalents 0.0239
_diffrn_reflns_av_sigmaI/netI 0.0643
_diffrn_reflns_limit_h_max 11
_diffrn_reflns_limit_h_min 0
_diffrn_reflns_limit_k_max 4
_diffrn_reflns_limit_k_min -18
_diffrn_reflns_limit_l_max 31
_diffrn_reflns_limit_l_min -31
_diffrn_reflns_number 9551
_diffrn_reflns_theta_max 25.00
_diffrn_reflns_theta_min 3.04
_diffrn_standards_decay_% 2
_diffrn_standards_interval_count 247
_diffrn_standards_number 3
_exptl_absorpt_coefficient_mu 3.715
_exptl_absorpt_correction_T_max 0.859
_exptl_absorpt_correction_T_min 0.707
_exptl_absorpt_correction_type Psi-scans
_exptl_crystal_colour colourless
_exptl_crystal_density_diffrn 1.592
_exptl_crystal_description prism
_exptl_crystal_F_000 1952
_exptl_crystal_size_max 0.45
_exptl_crystal_size_mid 0.35
_exptl_crystal_size_min 0.30
_refine_diff_density_max 1.134
_refine_diff_density_min -0.445
_refine_diff_density_rms 0.087
_refine_ls_extinction_method none
_refine_ls_goodness_of_fit_all 0.891
_refine_ls_goodness_of_fit_obs 1.009
_refine_ls_hydrogen_treatment 'acetylene H free, others riding'
_refine_ls_matrix_type full
_refine_ls_number_parameters 520
_refine_ls_number_reflns 7225
_refine_ls_number_restraints 457
_refine_ls_restrained_S_all 0.865
_refine_ls_restrained_S_obs 0.965
_refine_ls_R_factor_all 0.0581
_refine_ls_R_factor_obs 0.0314
_refine_ls_shift/esd_max -0.001
_refine_ls_shift/esd_mean 0.000
_refine_ls_structure_factor_coef Fsqd
_refine_ls_weighting_details 'w=1/[\s^2^(Fo^2^)+(0.0258P)^2^+0.0000P] where P=(Fo^2^+2Fc^2^)/3'
_refine_ls_weighting_scheme calc
_refine_ls_wR_factor_all 0.0602
_refine_ls_wR_factor_obs 0.0561
_reflns_number_observed 5066
_reflns_number_total 7225
_reflns_observed_criterion >2sigma(I)
_cod_data_source_file om9910322.cif
_cod_data_source_block meter
_cod_depositor_comments
;
The following automatic conversions were performed:

'_geom_bond_publ_flag' value 'Y' changed to 'y' according to
/home/saulius/struct/CIF-dictionaries/cif_core.dic dictionary named
'cif_core.dic' version 2.4.2 from 2011-04-26 (14
times).

'_geom_angle_publ_flag' value 'Y' changed to 'y' according
to /home/saulius/struct/CIF-dictionaries/cif_core.dic dictionary
named 'cif_core.dic' version 2.4.2 from 2011-04-26 (20 times).

Automatic conversion script
Id: cif_fix_values 1715 2011-07-08 13:25:40Z adriana 

The following automatic conversions were performed:

'_refine_ls_weighting_scheme' value 'calc
w=1/[\s^2^(Fo^2^)+(0.0258P)^2^+0.0000P] where P=(Fo^2^+2Fc^2^)/3' was
changed to 'calc'. New tag '_refine_ls_weighting_details' was
created. The value of the new tag was set to
'w=1/[\s^2^(Fo^2^)+(0.0258P)^2^+0.0000P] where P=(Fo^2^+2Fc^2^)/3'.

Automatic conversion script
Id: cif_fix_values 3143 2015-03-26 13:38:13Z robertas 
;
_cod_original_sg_symbol_H-M P2(1)/c
_cod_database_code 4077724

loop_
_symmetry_equiv_pos_as_xyz
'x, y, z'
'-x, y+1/2, -z+1/2'
'-x, -y, -z'
'x, -y-1/2, z-1/2'

loop_
_atom_site_aniso_label
_atom_site_aniso_U_11
_atom_site_aniso_U_22
_atom_site_aniso_U_33
_atom_site_aniso_U_23
_atom_site_aniso_U_13
_atom_site_aniso_U_12
Au 0.03106(9) 0.03453(11) 0.03265(9) 0.00178(12) 0.00134(6) 0.00270(12)
C1 0.035(2) 0.034(3) 0.029(2) 0.001(2) -0.004(2) 0.005(2)
C2 0.034(3) 0.042(3) 0.054(3) -0.010(3) 0.000(2) 0.012(3)
C3 0.025(3) 0.051(3) 0.053(3) -0.010(3) 0.002(2) -0.007(3)
C4 0.043(3) 0.035(3) 0.037(3) -0.007(3) 0.000(2) -0.005(3)
C5 0.037(2) 0.034(3) 0.029(2) 0.004(3) 0.007(2) 0.008(3)
C6 0.028(3) 0.035(3) 0.028(2) 0.006(2) 0.003(2) 0.003(2)
C7 0.027(2) 0.043(3) 0.039(3) -0.001(3) -0.002(2) -0.005(3)
C8 0.049(4) 0.041(4) 0.050(4) -0.010(3) -0.001(3) -0.011(3)
F1 0.036(2) 0.051(2) 0.128(3) -0.020(2) -0.004(2) 0.013(2)
F2 0.032(2) 0.073(3) 0.130(3) -0.028(2) 0.006(2) -0.017(2)
F3 0.063(2) 0.036(2) 0.074(2) -0.007(2) 0.009(2) -0.016(2)
F4 0.048(2) 0.034(2) 0.079(2) 0.010(2) 0.011(2) 0.0122(15)
F5 0.0269(15) 0.052(2) 0.079(2) 0.021(2) 0.0180(14) 0.0081(15)
P1 0.0206(6) 0.0190(6) 0.0193(5) -0.0002(5) 0.0014(4) 0.0008(5)
P2 0.0215(6) 0.0187(6) 0.0210(5) 0.0003(5) 0.0035(4) 0.0010(5)
N 0.026(2) 0.022(2) 0.020(2) -0.003(2) 0.0019(15) -0.004(2)
C11 0.027(2) 0.023(2) 0.015(2) 0.003(2) 0.002(2) 0.002(2)
C12 0.035(3) 0.035(3) 0.027(2) -0.004(2) 0.003(2) 0.005(2)
C13 0.043(3) 0.050(4) 0.041(3) -0.009(3) -0.005(2) 0.027(3)
C14 0.079(4) 0.025(3) 0.038(3) -0.009(2) -0.007(3) 0.018(3)
C15 0.057(3) 0.022(3) 0.042(3) -0.007(3) -0.001(2) -0.004(3)
C16 0.038(3) 0.020(2) 0.027(2) -0.001(2) 0.003(2) 0.006(2)
C21 0.017(2) 0.026(3) 0.025(2) -0.007(2) 0.001(2) 0.006(2)
C22 0.032(3) 0.036(3) 0.029(2) -0.002(2) 0.003(2) -0.002(2)
C23 0.040(3) 0.059(3) 0.022(2) -0.003(2) -0.004(2) 0.005(3)
C24 0.031(3) 0.066(4) 0.032(3) -0.022(3) -0.002(2) 0.003(3)
C25 0.031(3) 0.036(3) 0.043(3) -0.018(2) 0.003(2) -0.002(2)
C26 0.025(2) 0.029(2) 0.032(2) -0.006(2) 0.002(2) 0.004(2)
C31 0.020(2) 0.017(2) 0.024(2) -0.004(2) 0.003(2) -0.001(2)
C32 0.034(2) 0.024(3) 0.028(2) 0.000(2) 0.007(2) 0.001(2)
C33 0.044(3) 0.046(3) 0.030(3) -0.001(2) 0.015(2) -0.004(3)
C34 0.030(3) 0.045(3) 0.052(3) -0.009(3) 0.017(2) 0.003(3)
C35 0.031(3) 0.034(3) 0.049(3) -0.005(2) 0.004(2) 0.009(2)
C36 0.028(2) 0.026(3) 0.030(2) -0.004(2) 0.002(2) 0.002(2)
C41 0.025(2) 0.014(2) 0.031(2) 0.003(2) 0.011(2) 0.000(2)
C42 0.027(2) 0.036(3) 0.037(3) -0.005(2) 0.005(2) -0.003(2)
C43 0.027(3) 0.046(3) 0.065(3) -0.014(3) 0.010(2) -0.005(3)
C44 0.037(3) 0.027(3) 0.077(4) 0.004(3) 0.032(3) -0.001(3)
C45 0.062(3) 0.022(3) 0.038(3) 0.014(2) 0.028(2) 0.014(3)
C46 0.038(3) 0.030(3) 0.032(2) 0.011(2) 0.011(2) 0.011(2)
C51 0.029(2) 0.022(2) 0.016(2) -0.001(2) 0.000(2) -0.001(2)
C52 0.039(3) 0.025(3) 0.029(2) -0.001(2) 0.010(2) 0.002(2)
C53 0.067(3) 0.021(3) 0.032(3) -0.003(2) 0.008(3) -0.001(3)
C54 0.060(3) 0.034(3) 0.035(3) -0.006(2) -0.003(3) -0.022(3)
C55 0.036(3) 0.047(3) 0.049(3) -0.002(3) -0.006(2) -0.010(3)
C56 0.027(2) 0.033(3) 0.038(3) -0.004(2) -0.001(2) -0.001(2)
C61 0.019(2) 0.020(2) 0.026(2) 0.000(2) 0.005(2) 0.001(2)
C62 0.041(3) 0.030(3) 0.023(2) -0.008(2) -0.003(2) 0.001(2)
C63 0.043(3) 0.035(3) 0.034(2) 0.006(3) -0.013(2) 0.009(3)
C64 0.034(3) 0.026(3) 0.043(3) 0.007(2) 0.002(2) 0.009(2)
C65 0.032(3) 0.022(3) 0.039(3) -0.008(2) 0.002(2) 0.002(2)
C66 0.026(2) 0.026(3) 0.025(2) 0.001(2) 0.001(2) 0.001(2)
O 0.107(4) 0.044(3) 0.150(4) 0.027(3) 0.077(3) 0.013(3)
C97 0.080(4) 0.050(4) 0.055(3) 0.032(3) 0.026(3) 0.014(4)
C98 0.065(4) 0.087(5) 0.054(4) -0.007(4) -0.001(3) -0.003(4)
C99 0.099(5) 0.046(4) 0.079(4) 0.017(3) 0.032(4) 0.016(4)

loop_
_atom_site_label
_atom_site_type_symbol
_atom_site_fract_x
_atom_site_fract_y
_atom_site_fract_z
_atom_site_U_iso_or_equiv
_atom_site_thermal_displace_type
_atom_site_occupancy
_atom_site_calc_flag
_atom_site_refinement_flags
Au Au 0.55798(2) 0.063461(14) 0.624984(7) 0.03276(6) Uani 1 d .
C1 C 0.6111(4) 0.1921(3) 0.6278(2) 0.0328(11) Uani 1 d U
C2 C 0.7414(5) 0.2202(4) 0.6251(2) 0.0432(13) Uani 1 d U
C3 C 0.7811(5) 0.3053(4) 0.6232(2) 0.0429(13) Uani 1 d U
C4 C 0.6857(5) 0.3688(3) 0.6248(2) 0.0382(12) Uani 1 d U
C5 C 0.5529(5) 0.3452(3) 0.6289(2) 0.0334(11) Uani 1 d U
C6 C 0.5201(4) 0.2601(3) 0.6297(2) 0.0304(11) Uani 1 d U
C7 C 0.5146(4) -0.0621(4) 0.6199(2) 0.0363(11) Uani 1 d U
C8 C 0.4997(6) -0.1377(4) 0.6163(2) 0.047(2) Uani 1 d U
H8 H 0.4866(56) -0.1855(36) 0.6106(20) 0.060(20) Uiso 1 d .
F1 F 0.8422(3) 0.1598(2) 0.62399(13) 0.0720(10) Uani 1 d U
F2 F 0.9108(3) 0.3273(2) 0.61986(13) 0.0785(11) Uani 1 d U
F3 F 0.7212(3) 0.4537(2) 0.62372(11) 0.0574(8) Uani 1 d U
F4 F 0.4606(3) 0.4095(2) 0.63149(11) 0.0534(8) Uani 1 d U
F5 F 0.3861(3) 0.2404(2) 0.63136(11) 0.0521(8) Uani 1 d U
P1 P 0.93613(10) 0.31733(7) 0.41077(4) 0.0196(2) Uani 1 d U
P2 P 0.93513(11) 0.37844(7) 0.30610(4) 0.0203(2) Uani 1 d U
N N 0.9563(3) 0.3798(2) 0.36479(11) 0.0226(8) Uani 1 d U
C11 C 0.9636(4) 0.2047(3) 0.39940(13) 0.0214(9) Uani 1 d DU
C12 C 1.0926(4) 0.1717(3) 0.39725(15) 0.0325(11) Uani 1 d DU
H12 H 1.1675(4) 0.2090(3) 0.40350(15) 0.039 Uiso 1 calc R
C13 C 1.1135(5) 0.0858(3) 0.3862(2) 0.0450(14) Uani 1 d DU
H13 H 1.2023(5) 0.0636(3) 0.3851(2) 0.054 Uiso 1 calc R
C14 C 1.0047(6) 0.0323(3) 0.3767(2) 0.0478(14) Uani 1 d DU
H14 H 1.0186(6) -0.0274(3) 0.3694(2) 0.057 Uiso 1 calc R
C15 C 0.8763(5) 0.0643(3) 0.3777(2) 0.0402(11) Uani 1 d DU
H15 H 0.8016(5) 0.0272(3) 0.3705(2) 0.048 Uiso 1 calc R
C16 C 0.8560(4) 0.1500(3) 0.38918(15) 0.0281(10) Uani 1 d DU
H16 H 0.7670(4) 0.1719(3) 0.39010(15) 0.034 Uiso 1 calc R
C21 C 1.0515(4) 0.3521(3) 0.46021(14) 0.0224(10) Uani 1 d DU
C22 C 1.0803(4) 0.2992(3) 0.50120(15) 0.0325(11) Uani 1 d DU
H22 H 1.0441(4) 0.2422(3) 0.50226(15) 0.039 Uiso 1 calc R
C23 C 1.1626(5) 0.3299(4) 0.5408(2) 0.0404(13) Uani 1 d DU
H23 H 1.1826(5) 0.2940(4) 0.5690(2) 0.048 Uiso 1 calc R
C24 C 1.2142(5) 0.4123(4) 0.5389(2) 0.0432(14) Uani 1 d DU
H24 H 1.2688(5) 0.4336(4) 0.5662(2) 0.052 Uiso 1 calc R
C25 C 1.1883(4) 0.4644(3) 0.4983(2) 0.0367(12) Uani 1 d DU
H25 H 1.2266(4) 0.5209(3) 0.4972(2) 0.044 Uiso 1 calc R
C26 C 1.1063(4) 0.4348(3) 0.45878(15) 0.0285(9) Uani 1 d DU
H26 H 1.0876(4) 0.4711(3) 0.43070(15) 0.034 Uiso 1 calc R
C31 C 0.7693(4) 0.3274(3) 0.43335(14) 0.0204(9) Uani 1 d DU
C32 C 0.7329(4) 0.2801(3) 0.47491(15) 0.0286(11) Uani 1 d DU
H32 H 0.7959(4) 0.2421(3) 0.49122(15) 0.034 Uiso 1 calc R
C33 C 0.6053(5) 0.2885(3) 0.4924(2) 0.0394(12) Uani 1 d DU
H33 H 0.5811(5) 0.2565(3) 0.5209(2) 0.047 Uiso 1 calc R
C34 C 0.5135(5) 0.3428(3) 0.4688(2) 0.0419(13) Uani 1 d DU
H34 H 0.4258(5) 0.3481(3) 0.4808(2) 0.050 Uiso 1 calc R
C35 C 0.5479(4) 0.3897(3) 0.4276(2) 0.0380(12) Uani 1 d DU
H35 H 0.4841(4) 0.4275(3) 0.4115(2) 0.046 Uiso 1 calc R
C36 C 0.6753(4) 0.3817(3) 0.4098(2) 0.0282(10) Uani 1 d DU
H36 H 0.6985(4) 0.4137(3) 0.3813(2) 0.034 Uiso 1 calc R
C41 C 1.0957(4) 0.3783(3) 0.27824(14) 0.0228(10) Uani 1 d DU
C42 C 1.2136(4) 0.3840(3) 0.3080(2) 0.0334(11) Uani 1 d DU
H42 H 1.2093(4) 0.3849(3) 0.3432(2) 0.040 Uiso 1 calc R
C43 C 1.3359(5) 0.3884(3) 0.2868(2) 0.0458(13) Uani 1 d DU
H43 H 1.4157(5) 0.3923(3) 0.3074(2) 0.055 Uiso 1 calc R
C44 C 1.3440(5) 0.3872(3) 0.2359(2) 0.0463(14) Uani 1 d DU
H44 H 1.4291(5) 0.3906(3) 0.2214(2) 0.056 Uiso 1 calc R
C45 C 1.2289(5) 0.3811(3) 0.2059(2) 0.0399(12) Uani 1 d DU
H45 H 1.2349(5) 0.3799(3) 0.1707(2) 0.048 Uiso 1 calc R
C46 C 1.1039(5) 0.3766(3) 0.2264(2) 0.0331(11) Uani 1 d DU
H46 H 1.0246(5) 0.3723(3) 0.2054(2) 0.040 Uiso 1 calc R
C51 C 0.8408(4) 0.2878(3) 0.28089(14) 0.0225(10) Uani 1 d DU
C52 C 0.9036(5) 0.2127(3) 0.26664(15) 0.0305(11) Uani 1 d DU
H52 H 0.9988(5) 0.2107(3) 0.26591(15) 0.037 Uiso 1 calc R
C53 C 0.8280(5) 0.1402(3) 0.2534(2) 0.0398(12) Uani 1 d DU
H53 H 0.8719(5) 0.0888(3) 0.2434(2) 0.048 Uiso 1 calc R
C54 C 0.6911(5) 0.1415(3) 0.2545(2) 0.0434(13) Uani 1 d DU
H54 H 0.6402(5) 0.0912(3) 0.2456(2) 0.052 Uiso 1 calc R
C55 C 0.6281(5) 0.2156(4) 0.2685(2) 0.0443(13) Uani 1 d DU
H55 H 0.5328(5) 0.2166(4) 0.2694(2) 0.053 Uiso 1 calc R
C56 C 0.7005(4) 0.2893(3) 0.2816(2) 0.0326(11) Uani 1 d DU
H56 H 0.6553(4) 0.3407(3) 0.2909(2) 0.039 Uiso 1 calc R
C61 C 0.8541(4) 0.4785(3) 0.28825(14) 0.0214(9) Uani 1 d DU
C62 C 0.7806(4) 0.4904(3) 0.24320(15) 0.0315(11) Uani 1 d DU
H62 H 0.7685(4) 0.4433(3) 0.22054(15) 0.038 Uiso 1 calc R
C63 C 0.7258(4) 0.5704(3) 0.2316(2) 0.0378(11) Uani 1 d DU
H63 H 0.6738(4) 0.5778(3) 0.2014(2) 0.045 Uiso 1 calc R
C64 C 0.7452(4) 0.6394(3) 0.2631(2) 0.0343(11) Uani 1 d DU
H64 H 0.7083(4) 0.6946(3) 0.2544(2) 0.041 Uiso 1 calc R
C65 C 0.8184(4) 0.6285(3) 0.3074(2) 0.0311(11) Uani 1 d DU
H65 H 0.8322(4) 0.6765(3) 0.3294(2) 0.037 Uiso 1 calc R
C66 C 0.8715(4) 0.5490(3) 0.32002(14) 0.0257(10) Uani 1 d DU
H66 H 0.9208(4) 0.5421(3) 0.35091(14) 0.031 Uiso 1 calc R
O O 0.1260(5) 0.0956(3) 0.5321(2) 0.098(2) Uani 1 d U
C97 C 0.2233(6) 0.0615(4) 0.5151(2) 0.061(2) Uani 1 d U
C98 C 0.3514(6) 0.1093(4) 0.5102(2) 0.069(2) Uani 1 d U
H98A H 0.3737(18) 0.1108(19) 0.4751(3) 0.082 Uiso 1 calc R
H98B H 0.4235(8) 0.0799(12) 0.5297(10) 0.082 Uiso 1 calc R
H98C H 0.3416(11) 0.1688(7) 0.5225(11) 0.082 Uiso 1 calc R
C99 C 0.2235(7) -0.0314(4) 0.4986(2) 0.074(2) Uani 1 d U
H99A H 0.2747(28) -0.0665(5) 0.5233(6) 0.089 Uiso 1 calc R
H99B H 0.2650(30) -0.0357(5) 0.4664(6) 0.089 Uiso 1 calc R
H99C H 0.1308(7) -0.0528(7) 0.4953(12) 0.089 Uiso 1 calc R

loop_
_atom_type_symbol
_atom_type_description
_atom_type_scat_dispersion_real
_atom_type_scat_dispersion_imag
_atom_type_scat_source
C C 0.0033 0.0016 'International Tables Vol C Tables 4.2.6.8 and 6.1.1.4'
H H 0.0000 0.0000 'International Tables Vol C Tables 4.2.6.8 and 6.1.1.4'
N N 0.0061 0.0033 'International Tables Vol C Tables 4.2.6.8 and 6.1.1.4'
F F 0.0171 0.0103 'International Tables Vol C Tables 4.2.6.8 and 6.1.1.4'
P P 0.1023 0.0942 'International Tables Vol C Tables 4.2.6.8 and 6.1.1.4'
Au Au -2.0133 8.8022 'International Tables Vol C Tables 4.2.6.8 and 6.1.1.4'
O O 0.0106 0.0060 'International Tables Vol C Tables 4.2.6.8 and 6.1.1.4'

loop_
_geom_angle_atom_site_label_1
_geom_angle_atom_site_label_2
_geom_angle_atom_site_label_3
_geom_angle
_geom_angle_publ_flag
C7 Au C1 176.9(2) y
C2 C1 C6 112.7(5) y
C2 C1 Au 123.0(4) y
C6 C1 Au 124.2(3) y
C3 C2 F1 115.7(4) y
C3 C2 C1 125.3(5) y
F1 C2 C1 118.9(5) y
F2 C3 C4 119.7(5) y
F2 C3 C2 121.6(5) y
C4 C3 C2 118.7(5) y
F3 C4 C3 120.4(5) y
F3 C4 C5 120.5(5) y
C3 C4 C5 119.0(5) y
C6 C5 F4 122.8(4) y
C6 C5 C4 119.3(5) y
F4 C5 C4 117.9(4) y
C5 C6 F5 116.8(4) y
C5 C6 C1 124.9(4) y
F5 C6 C1 118.3(4) y
C8 C7 Au 174.6(5) y
N P1 C11 115.4(2) ?
N P1 C21 107.2(2) ?
C11 P1 C21 108.5(2) ?
N P1 C31 111.3(2) ?
C11 P1 C31 107.0(2) ?
C21 P1 C31 107.0(2) ?
N P2 C61 107.0(2) ?
N P2 C51 115.4(2) ?
C61 P2 C51 110.2(2) ?
N P2 C41 109.7(2) ?
C61 P2 C41 106.7(2) ?
C51 P2 C41 107.6(2) ?
P2 N P1 138.9(2) ?
C16 C11 C12 118.8(4) ?
C16 C11 P1 120.2(3) ?
C12 C11 P1 120.9(3) ?
C13 C12 C11 120.9(5) ?
C12 C13 C14 119.4(5) ?
C15 C14 C13 120.5(5) ?
C16 C15 C14 119.8(5) ?
C15 C16 C11 120.6(4) ?
C26 C21 C22 119.5(4) ?
C26 C21 P1 119.5(3) ?
C22 C21 P1 120.9(3) ?
C21 C22 C23 119.9(4) ?
C24 C23 C22 119.5(5) ?
C23 C24 C25 121.1(4) ?
C24 C25 C26 119.9(5) ?
C21 C26 C25 120.0(4) ?
C36 C31 C32 118.9(4) ?
C36 C31 P1 120.9(3) ?
C32 C31 P1 120.2(3) ?
C33 C32 C31 120.2(4) ?
C34 C33 C32 120.1(4) ?
C33 C34 C35 120.4(4) ?
C34 C35 C36 119.9(4) ?
C35 C36 C31 120.5(4) ?
C42 C41 C46 119.1(4) ?
C42 C41 P2 120.2(3) ?
C46 C41 P2 120.6(3) ?
C43 C42 C41 120.4(4) ?
C42 C43 C44 120.6(5) ?
C45 C44 C43 119.8(4) ?
C44 C45 C46 120.8(4) ?
C45 C46 C41 119.3(4) ?
C52 C51 C56 119.0(4) ?
C52 C51 P2 121.3(3) ?
C56 C51 P2 119.2(3) ?
C51 C52 C53 119.9(4) ?
C54 C53 C52 121.0(5) ?
C55 C54 C53 119.4(5) ?
C54 C55 C56 121.0(5) ?
C55 C56 C51 119.6(5) ?
C66 C61 C62 118.4(4) ?
C66 C61 P2 117.8(3) ?
C62 C61 P2 123.7(3) ?
C63 C62 C61 119.9(4) ?
C64 C63 C62 120.9(4) ?
C63 C64 C65 119.6(4) ?
C66 C65 C64 120.3(4) ?
C65 C66 C61 120.8(4) ?
O C97 C98 121.8(6) ?
O C97 C99 122.5(6) ?
C98 C97 C99 115.7(5) ?

loop_
_geom_bond_atom_site_label_1
_geom_bond_atom_site_label_2
_geom_bond_distance
_geom_bond_publ_flag
Au C7 1.984(6) y
Au C1 2.049(5) y
C1 C2 1.373(6) y
C1 C6 1.387(6) y
C2 C3 1.370(7) y
C2 F1 1.369(5) y
C3 F2 1.342(5) y
C3 C4 1.366(7) y
C4 F3 1.353(6) y
C4 C5 1.381(6) y
C5 C6 1.350(6) y
C5 F4 1.354(5) y
C6 F5 1.372(5) y
C7 C8 1.175(8) y
P1 N 1.585(3) ?
P1 C11 1.784(4) ?
P1 C21 1.796(4) ?
P1 C31 1.803(4) ?
P2 N 1.581(3) ?
P2 C61 1.793(4) ?
P2 C51 1.796(4) ?
P2 C41 1.798(4) ?
C11 C16 1.380(5) ?
C11 C12 1.385(5) ?
C12 C13 1.372(6) ?
C13 C14 1.375(7) ?
C14 C15 1.372(6) ?
C15 C16 1.370(6) ?
C21 C26 1.386(6) ?
C21 C22 1.387(5) ?
C22 C23 1.394(6) ?
C23 C24 1.369(6) ?
C24 C25 1.369(6) ?
C25 C26 1.385(5) ?
C31 C36 1.384(5) ?
C31 C32 1.395(5) ?
C32 C33 1.381(6) ?
C33 C34 1.373(6) ?
C34 C35 1.376(6) ?
C35 C36 1.383(6) ?
C41 C42 1.391(5) ?
C41 C46 1.400(5) ?
C42 C43 1.371(6) ?
C43 C44 1.373(6) ?
C44 C45 1.372(6) ?
C45 C46 1.386(6) ?
C51 C52 1.377(6) ?
C51 C56 1.398(5) ?
C52 C53 1.383(6) ?
C53 C54 1.366(6) ?
C54 C55 1.363(6) ?
C55 C56 1.379(6) ?
C61 C66 1.387(5) ?
C61 C62 1.396(5) ?
C62 C63 1.376(6) ?
C63 C64 1.364(6) ?
C64 C65 1.376(6) ?
C65 C66 1.369(6) ?
O C97 1.210(6) ?
C97 C98 1.484(8) ?
C97 C99 1.497(8) ?
